data_2231625
loop_
_publ_author_name
'Bilinovich, Stephanie M.'
'Panzner, Matthew J.'
'Youngs, Wiley J.'
'Leeper, Thomas C.'

_publ_section_title
;
 Poly[[{\m~3~-2-[4-(2-hydroxyethyl)piperazin-1-yl]ethanesulfonato}silver(I)]
 trihydrate]
;
_journal_coeditor_code MW2014
_journal_issue 9
_journal_name_full 'Acta Crystallographica Section E'
_journal_page_first m1178
_journal_page_last m1179
_journal_paper_doi 10.1107/S160053681103008X
_journal_volume 67
_journal_year 2011
_chemical_formula_iupac '[Ag (C8 H17 N2 O4 S)], 3H2 O'
_chemical_formula_moiety 'C8 H17 Ag N2 O4 S, 3(H2 O)'
_chemical_formula_sum 'C8 H23 Ag N2 O7 S'
_chemical_formula_weight 399.21
_chemical_name_systematic
;
Poly[[{\m~3~-2-[4-(2-hydroxyethyl)piperazin-1-yl]ethanesulfonato}silver(I)]
trihydrate]
;
_space_group_IT_number 14
_symmetry_cell_setting monoclinic
_symmetry_space_group_name_Hall '-P 2yn'
_symmetry_space_group_name_H-M 'P 1 21/n 1'
_atom_sites_solution_hydrogens geom
_atom_sites_solution_primary direct
_atom_sites_solution_secondary difmap
_audit_creation_method SHELXL-97
_cell_angle_alpha 90.00
_cell_angle_beta 90.910(3)
_cell_angle_gamma 90.00
_cell_formula_units_Z 4
_cell_length_a 11.2811(19)
_cell_length_b 10.0973(17)
_cell_length_c 12.875(2)
_cell_measurement_reflns_used 1601
_cell_measurement_temperature 100(2)
_cell_measurement_theta_max 21.34
_cell_measurement_theta_min 2.71
_cell_volume 1466.4(4)
_computing_cell_refinement 'SAINT (Bruker, 2007)'
_computing_data_collection 'SMART (Bruker, 2007)'
_computing_data_reduction 'SAINT (Bruker, 2007)'
_computing_molecular_graphics 'Mercury (Macrae <i>et al.</i>, 2006)'
_computing_publication_material 'SHELXTL (Sheldrick, 2008)'
_computing_structure_refinement 'SHELXL97 (Sheldrick, 2008)'
_computing_structure_solution 'SHELXS97 (Sheldrick, 2008)'
_diffrn_ambient_temperature 100(2)
_diffrn_measured_fraction_theta_full 0.991
_diffrn_measured_fraction_theta_max 0.991
_diffrn_measurement_device_type 'Bruker APEXI CCD'
_diffrn_measurement_method '\f and \w'
_diffrn_radiation_monochromator graphite
_diffrn_radiation_source 'fine-focus sealed tube'
_diffrn_radiation_type MoK\a
_diffrn_radiation_wavelength 0.71073
_diffrn_reflns_av_R_equivalents 0.0502
_diffrn_reflns_av_sigmaI/netI 0.0612
_diffrn_reflns_limit_h_max 14
_diffrn_reflns_limit_h_min -14
_diffrn_reflns_limit_k_max 11
_diffrn_reflns_limit_k_min -12
_diffrn_reflns_limit_l_max 16
_diffrn_reflns_limit_l_min -16
_diffrn_reflns_number 11308
_diffrn_reflns_theta_full 26.30
_diffrn_reflns_theta_max 26.30
_diffrn_reflns_theta_min 2.38
_exptl_absorpt_coefficient_mu 1.545
_exptl_absorpt_correction_T_max 0.8995
_exptl_absorpt_correction_T_min 0.6987
_exptl_absorpt_correction_type multi-scan
_exptl_absorpt_process_details '(SADABS; Bruker 2001)'
_exptl_crystal_colour colorless
_exptl_crystal_density_diffrn 1.808
_exptl_crystal_density_method 'not measured'
_exptl_crystal_description column
_exptl_crystal_F_000 816
_exptl_crystal_size_max 0.25
_exptl_crystal_size_mid 0.10
_exptl_crystal_size_min 0.07
_refine_diff_density_max 1.582
_refine_diff_density_min -0.731
_refine_ls_extinction_method none
_refine_ls_goodness_of_fit_ref 1.090
_refine_ls_hydrogen_treatment mixed
_refine_ls_matrix_type full
_refine_ls_number_parameters 190
_refine_ls_number_reflns 2946
_refine_ls_number_restraints 9
_refine_ls_restrained_S_all 1.089
_refine_ls_R_factor_all 0.0455
_refine_ls_R_factor_gt 0.0357
_refine_ls_shift/su_max 0.001
_refine_ls_shift/su_mean 0.000
_refine_ls_structure_factor_coef Fsqd
_refine_ls_weighting_details 'calc w=1/[\s^2^(Fo^2^)+(0.0356P)^2^+0.0000P] where P=(Fo^2^+2Fc^2^)/3'
_refine_ls_weighting_scheme calc
_refine_ls_wR_factor_gt 0.0867
_refine_ls_wR_factor_ref 0.0898
_reflns_number_gt 2446
_reflns_number_total 2946
_reflns_threshold_expression I>2\s(I)
_cod_data_source_file mw2014.cif
_cod_data_source_block I
_cod_original_sg_symbol_H-M 'P 21/n'
_cod_database_code 2231625
_cod_database_fobs_code 2231625

loop_
_symmetry_equiv_pos_as_xyz
'x, y, z'
'-x+1/2, y+1/2, -z+1/2'
'-x, -y, -z'
'x-1/2, -y-1/2, z-1/2'

loop_
_atom_site_type_symbol
_atom_site_label
_atom_site_fract_x
_atom_site_fract_y
_atom_site_fract_z
_atom_site_U_iso_or_equiv
_atom_site_adp_type
_atom_site_calc_flag
_atom_site_refinement_flags
_atom_site_occupancy
_atom_site_symmetry_multiplicity
Ag Ag1 0.38547(2) 0.14705(2) 0.29401(2) 0.01471(11) Uani d . 1 1
S S1 0.68653(8) -0.16901(8) 0.41427(7) 0.0135(2) Uani d . 1 1
O O1 0.6794(2) -0.3109(2) 0.39089(19) 0.0177(6) Uani d . 1 1
O O2 0.7190(2) -0.1418(2) 0.52171(19) 0.0189(6) Uani d . 1 1
O O3 0.7607(2) -0.1011(3) 0.3391(2) 0.0196(6) Uani d . 1 1
O O4 0.5744(2) 0.2274(2) 0.39058(19) 0.0175(6) Uani d . 1 1
H H4 0.6437 0.2101 0.3717 0.026 Uiso calc R 1 1
O O5 0.8863(3) 0.3405(3) 0.4864(2) 0.0317(7) Uani d D 1 1
H H5C 0.883(5) 0.412(3) 0.452(3) 0.048 Uiso d D 1 1
H H5D 0.862(4) 0.281(3) 0.444(3) 0.048 Uiso d D 1 1
O O6 0.7024(3) 0.6635(2) 0.1703(2) 0.0211(6) Uani d D 1 1
H H6A 0.707(4) 0.582(2) 0.158(3) 0.032 Uiso d D 1 1
H H6C 0.704(4) 0.666(4) 0.2369(15) 0.032 Uiso d D 1 1
O O7 0.0771(3) 0.4128(3) 0.6131(2) 0.0321(7) Uani d D 1 1
H H7C 0.027(3) 0.374(4) 0.574(3) 0.048 Uiso d D 1 1
H H7D 0.143(2) 0.375(4) 0.617(4) 0.048 Uiso d D 1 1
N N1 0.3695(2) -0.0753(3) 0.2742(2) 0.0123(6) Uani d . 1 1
N N2 0.3799(3) 0.3721(3) 0.2809(2) 0.0142(7) Uani d . 1 1
C C1 0.2842(3) -0.1321(3) 0.3490(3) 0.0139(7) Uani d . 1 1
H H1B 0.3071 -0.1046 0.4203 0.017 Uiso calc R 1 1
H H1A 0.2879 -0.2300 0.3458 0.017 Uiso calc R 1 1
C C2 0.3296(3) -0.1120(4) 0.1675(3) 0.0148(8) Uani d . 1 1
H H2B 0.3345 -0.2093 0.1593 0.018 Uiso calc R 1 1
H H2A 0.3832 -0.0711 0.1166 0.018 Uiso calc R 1 1
C C3 0.2954(3) 0.4323(3) 0.3552(3) 0.0153(8) Uani d . 1 1
H H3B 0.2998 0.5300 0.3503 0.018 Uiso calc R 1 1
H H3A 0.3182 0.4064 0.4269 0.018 Uiso calc R 1 1
C C4 0.3408(3) 0.4125(3) 0.1743(3) 0.0140(7) Uani d . 1 1
H H4A 0.3948 0.3735 0.1228 0.017 Uiso calc R 1 1
H H4B 0.3454 0.5101 0.1681 0.017 Uiso calc R 1 1
C C5 0.4886(3) -0.1349(3) 0.2912(3) 0.0124(7) Uani d . 1 1
H H5B 0.5429 -0.1006 0.2379 0.015 Uiso calc R 1 1
H H5A 0.4826 -0.2321 0.2820 0.015 Uiso calc R 1 1
C C6 0.5408(3) -0.1060(4) 0.3980(3) 0.0144(8) Uani d . 1 1
H H6D 0.4893 -0.1455 0.4512 0.017 Uiso calc R 1 1
H H6B 0.5421 -0.0090 0.4091 0.017 Uiso calc R 1 1
C C7 0.5006(3) 0.4236(3) 0.3009(3) 0.0164(8) Uani d . 1 1
H H7B 0.4966 0.5212 0.3076 0.020 Uiso calc R 1 1
H H7A 0.5504 0.4031 0.2404 0.020 Uiso calc R 1 1
C C8 0.5599(3) 0.3672(3) 0.3982(3) 0.0187(8) Uani d . 1 1
H H8B 0.6384 0.4094 0.4086 0.022 Uiso calc R 1 1
H H8A 0.5111 0.3881 0.4593 0.022 Uiso calc R 1 1

loop_
_atom_site_aniso_label
_atom_site_aniso_U_11
_atom_site_aniso_U_22
_atom_site_aniso_U_33
_atom_site_aniso_U_12
_atom_site_aniso_U_13
_atom_site_aniso_U_23
Ag1 0.01836(18) 0.00864(16) 0.01706(17) -0.00008(10) -0.00190(12) -0.00012(11)
S1 0.0165(5) 0.0111(4) 0.0130(4) 0.0014(3) -0.0011(4) 0.0000(3)
O1 0.0216(14) 0.0125(12) 0.0190(14) 0.0033(10) -0.0010(12) -0.0018(11)
O2 0.0219(15) 0.0213(14) 0.0133(13) 0.0004(11) -0.0053(11) -0.0043(11)
O3 0.0214(15) 0.0181(13) 0.0194(14) -0.0005(11) 0.0043(12) 0.0007(11)
O4 0.0177(13) 0.0118(13) 0.0228(14) 0.0004(10) -0.0014(11) 0.0000(11)
O5 0.0340(18) 0.0341(18) 0.0270(17) -0.0089(14) -0.0016(15) -0.0027(13)
O6 0.0262(16) 0.0168(14) 0.0203(14) 0.0012(11) 0.0016(13) -0.0001(12)
O7 0.0300(18) 0.0325(18) 0.0334(18) 0.0154(14) -0.0098(14) -0.0091(14)
N1 0.0110(16) 0.0115(15) 0.0142(16) -0.0011(11) 0.0006(12) 0.0015(12)
N2 0.0151(17) 0.0123(15) 0.0151(16) -0.0013(11) 0.0008(13) 0.0031(12)
C1 0.0163(19) 0.0119(18) 0.0134(18) -0.0016(14) 0.0006(15) -0.0001(14)
C2 0.019(2) 0.0154(18) 0.0097(17) -0.0001(14) 0.0015(15) -0.0012(14)
C3 0.0180(19) 0.0124(18) 0.0154(19) 0.0057(14) 0.0003(15) -0.0006(15)
C4 0.0175(19) 0.0110(18) 0.0135(18) 0.0013(14) 0.0036(15) 0.0020(14)
C5 0.0164(19) 0.0091(17) 0.0117(17) 0.0020(13) 0.0000(15) 0.0015(14)
C6 0.0147(19) 0.0160(18) 0.0125(18) 0.0021(14) -0.0026(15) -0.0012(15)
C7 0.0143(19) 0.0111(18) 0.024(2) -0.0033(14) 0.0002(16) 0.0017(16)
C8 0.019(2) 0.0133(19) 0.024(2) -0.0012(14) -0.0048(17) -0.0046(16)

loop_
_atom_type_symbol
_atom_type_description
_atom_type_scat_dispersion_real
_atom_type_scat_dispersion_imag
_atom_type_scat_source
C C 0.0033 0.0016 'International Tables Vol C Tables 4.2.6.8 and 6.1.1.4'
H H 0.0000 0.0000 'International Tables Vol C Tables 4.2.6.8 and 6.1.1.4'
N N 0.0061 0.0033 'International Tables Vol C Tables 4.2.6.8 and 6.1.1.4'
O O 0.0106 0.0060 'International Tables Vol C Tables 4.2.6.8 and 6.1.1.4'
S S 0.1246 0.1234 'International Tables Vol C Tables 4.2.6.8 and 6.1.1.4'
Ag Ag -0.8971 1.1015 'International Tables Vol C Tables 4.2.6.8 and 6.1.1.4'

loop_
_geom_angle_atom_site_label_1
_geom_angle_atom_site_label_2
_geom_angle_atom_site_label_3
_geom_angle_site_symmetry_1
_geom_angle_site_symmetry_3
_geom_angle
_geom_angle_publ_flag
N1 Ag1 N2 . . 167.73(11) y
N1 Ag1 O2 . 3_656 92.58(8) y
N1 Ag1 O4 . . 115.41(8) y
N2 Ag1 O2 2 3_656 94.22(9) y
N2 Ag1 O4 . . 75.16(9) y
O2 Ag1 O4 3_656 2 87.18(7) y
O2 S1 O3 . . 113.85(16) ?
O2 S1 O1 . . 113.13(14) ?
O3 S1 O1 . . 110.65(15) ?
O2 S1 C6 . . 105.35(16) ?
O3 S1 C6 . . 107.02(16) ?
O1 S1 C6 . . 106.21(16) ?
C8 O4 H4 . . 109.5 ?
H5C O5 H5D . . 105(4) ?
H6A O6 H6C . . 103(3) ?
H7C O7 H7D . . 113(4) ?
C5 N1 C2 . . 107.1(3) ?
C5 N1 C1 . . 109.9(3) ?
C2 N1 C1 . . 108.2(3) ?
C5 N1 Ag1 . . 108.4(2) ?
C2 N1 Ag1 . . 111.9(2) ?
C1 N1 Ag1 . . 111.2(2) ?
C7 N2 C3 . . 110.0(3) ?
C7 N2 C4 . . 108.8(3) ?
C3 N2 C4 . . 107.2(3) ?
C7 N2 Ag1 . . 108.3(2) ?
C3 N2 Ag1 . . 112.1(2) ?
C4 N2 Ag1 . . 110.4(2) ?
N1 C1 C4 . 2_545 111.7(3) ?
N1 C1 H1B . . 109.3 ?
C4 C1 H1B 2_545 . 109.3 ?
N1 C1 H1A . . 109.3 ?
C4 C1 H1A 2_545 . 109.3 ?
H1B C1 H1A . . 108.0 ?
N1 C2 C3 . 2_545 112.0(3) ?
N1 C2 H2B . . 109.2 ?
C3 C2 H2B 2_545 . 109.2 ?
N1 C2 H2A . . 109.2 ?
C3 C2 H2A 2_545 . 109.2 ?
H2B C2 H2A . . 107.9 ?
N2 C3 C2 . 2 111.2(3) ?
N2 C3 H3B . . 109.4 ?
C2 C3 H3B 2 . 109.4 ?
N2 C3 H3A . . 109.4 ?
C2 C3 H3A 2 . 109.4 ?
H3B C3 H3A . . 108.0 ?
N2 C4 C1 . 2 111.3(3) ?
N2 C4 H4A . . 109.4 ?
C1 C4 H4A 2 . 109.4 ?
N2 C4 H4B . . 109.4 ?
C1 C4 H4B 2 . 109.4 ?
H4A C4 H4B . . 108.0 ?
N1 C5 C6 . . 113.1(3) ?
N1 C5 H5B . . 109.0 ?
C6 C5 H5B . . 109.0 ?
N1 C5 H5A . . 109.0 ?
C6 C5 H5A . . 109.0 ?
H5B C5 H5A . . 107.8 ?
C5 C6 S1 . . 112.6(2) ?
C5 C6 H6D . . 109.1 ?
S1 C6 H6D . . 109.1 ?
C5 C6 H6B . . 109.1 ?
S1 C6 H6B . . 109.1 ?
H6D C6 H6B . . 107.8 ?
N2 C7 C8 . . 113.8(3) ?
N2 C7 H7B . . 108.8 ?
C8 C7 H7B . . 108.8 ?
N2 C7 H7A . . 108.8 ?
C8 C7 H7A . . 108.8 ?
H7B C7 H7A . . 107.7 ?
O4 C8 C7 . . 111.4(3) ?
O4 C8 H8B . . 109.4 ?
C7 C8 H8B . . 109.4 ?
O4 C8 H8A . . 109.4 ?
C7 C8 H8A . . 109.4 ?
H8B C8 H8A . . 108.0 ?

loop_
_geom_bond_atom_site_label_1
_geom_bond_atom_site_label_2
_geom_bond_site_symmetry_2
_geom_bond_distance
_geom_bond_publ_flag
Ag1 N1 . 2.266(3) y
Ag1 N2 . 2.280(3) y
Ag1 O2 3_656 2.666(2) y
Ag1 O4 . 2.581(2) y
S1 O2 . 1.452(3) ?
S1 O3 . 1.461(3) ?
S1 O1 . 1.466(3) ?
S1 C6 . 1.772(4) ?
O4 C8 . 1.425(4) ?
O4 H4 . 0.8400 ?
O5 H5C . 0.851(19) ?
O5 H5D . 0.855(18) ?
O6 H6A . 0.839(18) ?
O6 H6C . 0.858(18) ?
O7 H7C . 0.848(19) ?
O7 H7D . 0.838(19) ?
N1 C5 . 1.485(4) ?
N1 C2 . 1.486(4) ?
N1 C1 . 1.486(4) ?
N2 C7 . 1.477(4) ?
N2 C3 . 1.490(4) ?
N2 C4 . 1.492(4) ?
C1 C4 2_545 1.506(5) ?
C1 H1B . 0.9900 ?
C1 H1A . 0.9900 ?
C2 C3 2_545 1.503(5) ?
C2 H2B . 0.9900 ?
C2 H2A . 0.9900 ?
C3 C2 2 1.503(5) ?
C3 H3B . 0.9900 ?
C3 H3A . 0.9900 ?
C4 C1 2 1.506(5) ?
C4 H4A . 0.9900 ?
C4 H4B . 0.9900 ?
C5 C6 . 1.515(5) ?
C5 H5B . 0.9900 ?
C5 H5A . 0.9900 ?
C6 H6D . 0.9900 ?
C6 H6B . 0.9900 ?
C7 C8 . 1.521(5) ?
C7 H7B . 0.9900 ?
C7 H7A . 0.9900 ?
C8 H8B . 0.9900 ?
C8 H8A . 0.9900 ?

loop_
_geom_hbond_atom_site_label_D
_geom_hbond_atom_site_label_H
_geom_hbond_atom_site_label_A
_geom_hbond_site_symmetry_A
_geom_hbond_distance_DH
_geom_hbond_distance_HA
_geom_hbond_distance_DA
_geom_hbond_angle_DHA
O7 H7C O5 1_455 0.848(19) 1.96(2) 2.777(4) 161(4)
O6 H6A O3 2_655 0.839(18) 1.88(2) 2.706(4) 166(4)
O6 H6C O1 1_565 0.858(18) 2.02(2) 2.868(4) 169(4)
O5 H5C O7 3_666 0.851(19) 2.01(2) 2.834(4) 163(5)
O5 H5D O6 2_645 0.855(18) 2.02(2) 2.864(4) 171(4)
O4 H4 O6 2_645 0.84 1.89 2.726(4) 178

loop_
_geom_torsion_atom_site_label_1
_geom_torsion_atom_site_label_2
_geom_torsion_atom_site_label_3
_geom_torsion_atom_site_label_4
_geom_torsion_site_symmetry_4
_geom_torsion
N2 Ag1 N1 C5 . 130.6(5)
N2 Ag1 N1 C2 . 12.7(6)
N2 Ag1 N1 C1 . -108.5(5)
N1 Ag1 N2 C7 . -131.4(5)
N1 Ag1 N2 C3 . 107.1(5)
N1 Ag1 N2 C4 . -12.4(6)
C5 N1 C1 C4 2_545 -172.7(3)
C2 N1 C1 C4 2_545 -56.0(4)
Ag1 N1 C1 C4 2_545 67.3(3)
C5 N1 C2 C3 2_545 174.6(3)
C1 N1 C2 C3 2_545 56.1(4)
Ag1 N1 C2 C3 2_545 -66.7(3)
C7 N2 C3 C2 2 176.5(3)
C4 N2 C3 C2 2 58.4(4)
Ag1 N2 C3 C2 2 -62.9(3)
C7 N2 C4 C1 2 -177.5(3)
C3 N2 C4 C1 2 -58.5(4)
Ag1 N2 C4 C1 2 63.8(3)
C2 N1 C5 C6 . -179.8(3)
C1 N1 C5 C6 . -62.4(4)
Ag1 N1 C5 C6 . 59.3(3)
N1 C5 C6 S1 . -176.3(2)
O2 S1 C6 C5 . -175.8(2)
O3 S1 C6 C5 . 62.7(3)
O1 S1 C6 C5 . -55.5(3)
C3 N2 C7 C8 . 74.0(4)
C4 N2 C7 C8 . -168.8(3)
Ag1 N2 C7 C8 . -48.8(3)
N2 C7 C8 O4 . 61.9(4)
